data_4331240
loop_
_publ_author_name
'Deepak Dange'
'Jiaye Li'
'Christian Schenk'
'Hansgeorg Schn\"ockel'
'Cameron Jones'

_publ_section_title
;
 Monomeric Group 13 Metal(I) Amides: Enforcing One-Coordination Through
 Extreme Ligand Steric Bulk
;
_journal_name_full 'Inorganic Chemistry'
_journal_page_first 13050
_journal_page_last 13059
_journal_paper_doi 10.1021/ic3022613
_journal_volume 51
_journal_year 2012
_chemical_formula_sum 'C40 H46 K N O Si'
_chemical_formula_weight 623.97
_chemical_name_systematic
; 
 ? 
;
_space_group_IT_number 15
_symmetry_cell_setting monoclinic
_symmetry_space_group_name_Hall '-C 2yc'
_symmetry_space_group_name_H-M 'C 1 2/c 1'
_atom_sites_solution_hydrogens geom
_atom_sites_solution_primary direct
_atom_sites_solution_secondary difmap
_audit_creation_method SHELXL-97
_cell_angle_alpha 90.00
_cell_angle_beta 95.084(4)
_cell_angle_gamma 90.00
_cell_formula_units_Z 8
_cell_length_a 16.9915(6)
_cell_length_b 11.2798(4)
_cell_length_c 36.4772(13)
_cell_measurement_temperature 123(2)
_cell_volume 6963.7(4)
_computing_structure_refinement 'SHELXL-97 (Sheldrick, 1997)'
_computing_structure_solution 'SHELXS-97 (Sheldrick, 1990)'
_diffrn_ambient_temperature 123(2)
_diffrn_measured_fraction_theta_full 0.998
_diffrn_measured_fraction_theta_max 0.998
_diffrn_measurement_device_type 'Oxford Gemini Ultra'
_diffrn_radiation_monochromator graphite
_diffrn_radiation_source 'Enhance (Mo) x-ray Source'
_diffrn_radiation_type MoK\a
_diffrn_radiation_wavelength 0.71073
_diffrn_reflns_av_R_equivalents 0.0328
_diffrn_reflns_av_sigmaI/netI 0.0378
_diffrn_reflns_limit_h_max 14
_diffrn_reflns_limit_h_min -20
_diffrn_reflns_limit_k_max 13
_diffrn_reflns_limit_k_min -13
_diffrn_reflns_limit_l_max 44
_diffrn_reflns_limit_l_min -43
_diffrn_reflns_number 21382
_diffrn_reflns_theta_full 26.00
_diffrn_reflns_theta_max 26.00
_diffrn_reflns_theta_min 3.04
_exptl_absorpt_coefficient_mu 0.218
_exptl_absorpt_correction_T_max 0.976
_exptl_absorpt_correction_T_min 0.955
_exptl_absorpt_correction_type multi-scan
_exptl_absorpt_process_details 'SCALE3 ABSPACK'
_exptl_crystal_colour colorless
_exptl_crystal_density_diffrn 1.190
_exptl_crystal_description block
_exptl_crystal_F_000 2672
_exptl_crystal_size_max 0.20
_exptl_crystal_size_mid 0.15
_exptl_crystal_size_min 0.11
_refine_diff_density_max 0.317
_refine_diff_density_min -0.301
_refine_diff_density_rms 0.048
_refine_ls_extinction_method none
_refine_ls_goodness_of_fit_ref 1.050
_refine_ls_hydrogen_treatment constr
_refine_ls_matrix_type full
_refine_ls_number_parameters 403
_refine_ls_number_reflns 6831
_refine_ls_number_restraints 0
_refine_ls_restrained_S_all 1.050
_refine_ls_R_factor_all 0.0565
_refine_ls_R_factor_gt 0.0449
_refine_ls_shift/su_max 0.001
_refine_ls_shift/su_mean 0.000
_refine_ls_structure_factor_coef Fsqd
_refine_ls_weighting_details 'calc w=1/[\s^2^(Fo^2^)+(0.0363P)^2^+10.4403P] where P=(Fo^2^+2Fc^2^)/3'
_refine_ls_weighting_scheme calc
_refine_ls_wR_factor_gt 0.1012
_refine_ls_wR_factor_ref 0.1074
_reflns_number_gt 5731
_reflns_number_total 6831
_reflns_threshold_expression >2sigma(I)
_cod_data_source_file ic3022613_si_002_09.cif
_cod_data_source_block L'K(OEt2)
_cod_database_code 4331240

loop_
_symmetry_equiv_pos_as_xyz
'x, y, z'
'-x, y, -z+1/2'
'x+1/2, y+1/2, z'
'-x+1/2, y+1/2, -z+1/2'
'-x, -y, -z'
'x, -y, z-1/2'
'-x+1/2, -y+1/2, -z'
'x+1/2, -y+1/2, z-1/2'

loop_
_atom_site_label
_atom_site_type_symbol
_atom_site_fract_x
_atom_site_fract_y
_atom_site_fract_z
_atom_site_U_iso_or_equiv
_atom_site_adp_type
_atom_site_occupancy
_atom_site_symmetry_multiplicity
_atom_site_calc_flag
_atom_site_refinement_flags
K1 K 0.49940(3) -0.25108(4) 0.118747(12) 0.02731(12) Uani 1 1 d .
Si1 Si 0.44258(3) 0.05541(5) 0.131502(15) 0.02067(13) Uani 1 1 d .
O1 O 0.64383(8) -0.24208(13) 0.16245(4) 0.0294(3) Uani 1 1 d .
N1 N 0.40010(9) -0.07431(14) 0.11993(4) 0.0196(3) Uani 1 1 d .
C1 C 0.32308(11) -0.10122(15) 0.10869(5) 0.0176(4) Uani 1 1 d .
C2 C 0.26929(11) -0.14406(16) 0.13368(5) 0.0184(4) Uani 1 1 d .
C3 C 0.19053(11) -0.16583(16) 0.12191(5) 0.0200(4) Uani 1 1 d .
H3 H 0.1557 -0.1904 0.1394 0.024 Uiso 1 1 calc R
C4 C 0.16084(11) -0.15281(16) 0.08511(5) 0.0196(4) Uani 1 1 d .
C5 C 0.21447(11) -0.12220(16) 0.06005(5) 0.0192(4) Uani 1 1 d .
H5 H 0.1967 -0.1186 0.0346 0.023 Uiso 1 1 calc R
C6 C 0.29333(11) -0.09663(16) 0.07088(5) 0.0177(4) Uani 1 1 d .
C7 C 0.07430(11) -0.16935(19) 0.07324(6) 0.0262(4) Uani 1 1 d .
H7A H 0.0651 -0.1571 0.0466 0.039 Uiso 1 1 calc R
H7B H 0.0433 -0.1118 0.0860 0.039 Uiso 1 1 calc R
H7C H 0.0583 -0.2499 0.0794 0.039 Uiso 1 1 calc R
C8 C 0.30399(11) -0.17074(17) 0.17295(5) 0.0203(4) Uani 1 1 d .
H8 H 0.3401 -0.1033 0.1804 0.024 Uiso 1 1 calc R
C9 C 0.24214(11) -0.17449(17) 0.20071(5) 0.0219(4) Uani 1 1 d .
C10 C 0.20063(13) -0.27681(19) 0.20818(5) 0.0278(5) Uani 1 1 d .
H10 H 0.2127 -0.3493 0.1966 0.033 Uiso 1 1 calc R
C11 C 0.14153(13) -0.2743(2) 0.23238(6) 0.0337(5) Uani 1 1 d .
H11 H 0.1134 -0.3447 0.2370 0.040 Uiso 1 1 calc R
C12 C 0.12369(13) -0.1700(2) 0.24959(6) 0.0340(5) Uani 1 1 d .
H12 H 0.0831 -0.1683 0.2659 0.041 Uiso 1 1 calc R
C13 C 0.16517(14) -0.0681(2) 0.24296(6) 0.0338(5) Uani 1 1 d .
H13 H 0.1536 0.0038 0.2550 0.041 Uiso 1 1 calc R
C14 C 0.22382(12) -0.07055(19) 0.21868(5) 0.0274(5) Uani 1 1 d .
H14 H 0.2519 0.0001 0.2143 0.033 Uiso 1 1 calc R
C15 C 0.35553(12) -0.28205(17) 0.17370(5) 0.0222(4) Uani 1 1 d .
C16 C 0.42201(12) -0.29159(19) 0.19888(5) 0.0271(4) Uani 1 1 d .
H16 H 0.4333 -0.2299 0.2163 0.033 Uiso 1 1 calc R
C17 C 0.47201(13) -0.3887(2) 0.19918(6) 0.0324(5) Uani 1 1 d .
H17 H 0.5172 -0.3922 0.2164 0.039 Uiso 1 1 calc R
C18 C 0.45653(14) -0.4800(2) 0.17461(7) 0.0377(5) Uani 1 1 d .
H18 H 0.4908 -0.5465 0.1747 0.045 Uiso 1 1 calc R
C19 C 0.39045(16) -0.4734(2) 0.14993(7) 0.0470(6) Uani 1 1 d .
H19 H 0.3787 -0.5366 0.1331 0.056 Uiso 1 1 calc R
C20 C 0.34066(14) -0.3751(2) 0.14933(7) 0.0373(5) Uani 1 1 d .
H20 H 0.2957 -0.3720 0.1319 0.045 Uiso 1 1 calc R
C21 C 0.35192(11) -0.06533(16) 0.04289(5) 0.0185(4) Uani 1 1 d .
H21 H 0.3832 0.0035 0.0535 0.022 Uiso 1 1 calc R
C22 C 0.31278(11) -0.02309(16) 0.00591(5) 0.0195(4) Uani 1 1 d .
C23 C 0.26156(12) 0.07404(17) 0.00494(5) 0.0242(4) Uani 1 1 d .
H23 H 0.2513 0.1116 0.0273 0.029 Uiso 1 1 calc R
C24 C 0.22534(13) 0.11693(18) -0.02806(6) 0.0286(5) Uani 1 1 d .
H24 H 0.1903 0.1826 -0.0281 0.034 Uiso 1 1 calc R
C25 C 0.24045(13) 0.06376(19) -0.06097(6) 0.0297(5) Uani 1 1 d .
H25 H 0.2162 0.0931 -0.0836 0.036 Uiso 1 1 calc R
C26 C 0.29089(12) -0.03212(19) -0.06054(6) 0.0279(5) Uani 1 1 d .
H26 H 0.3015 -0.0687 -0.0830 0.033 Uiso 1 1 calc R
C27 C 0.32622(11) -0.07565(18) -0.02746(5) 0.0226(4) Uani 1 1 d .
H27 H 0.3602 -0.1425 -0.0276 0.027 Uiso 1 1 calc R
C28 C 0.41142(11) -0.16509(17) 0.03898(5) 0.0192(4) Uani 1 1 d .
C29 C 0.48952(12) -0.13811(18) 0.03306(5) 0.0236(4) Uani 1 1 d .
H29 H 0.5051 -0.0574 0.0318 0.028 Uiso 1 1 calc R
C30 C 0.54480(12) -0.22658(19) 0.02896(5) 0.0279(5) Uani 1 1 d .
H30 H 0.5976 -0.2063 0.0248 0.033 Uiso 1 1 calc R
C31 C 0.52289(13) -0.34479(19) 0.03088(6) 0.0296(5) Uani 1 1 d .
H31 H 0.5606 -0.4057 0.0284 0.035 Uiso 1 1 calc R
C32 C 0.44529(13) -0.37336(18) 0.03648(6) 0.0275(5) Uani 1 1 d .
H32 H 0.4299 -0.4541 0.0377 0.033 Uiso 1 1 calc R
C33 C 0.39005(12) -0.28434(17) 0.04037(5) 0.0228(4) Uani 1 1 d .
H33 H 0.3371 -0.3050 0.0440 0.027 Uiso 1 1 calc R
C34 C 0.55054(11) 0.04428(18) 0.12409(6) 0.0260(4) Uani 1 1 d .
H34A H 0.5730 -0.0269 0.1364 0.039 Uiso 1 1 calc R
H34B H 0.5783 0.1146 0.1344 0.039 Uiso 1 1 calc R
H34C H 0.5566 0.0394 0.0977 0.039 Uiso 1 1 calc R
C35 C 0.43736(13) 0.1023(2) 0.18106(6) 0.0337(5) Uani 1 1 d .
H35A H 0.3824 0.1198 0.1853 0.051 Uiso 1 1 calc R
H35B H 0.4698 0.1733 0.1861 0.051 Uiso 1 1 calc R
H35C H 0.4572 0.0381 0.1974 0.051 Uiso 1 1 calc R
C36 C 0.40100(13) 0.18682(18) 0.10397(7) 0.0325(5) Uani 1 1 d .
H36A H 0.4183 0.1835 0.0791 0.049 Uiso 1 1 calc R
H36B H 0.4200 0.2604 0.1160 0.049 Uiso 1 1 calc R
H36C H 0.3432 0.1847 0.1026 0.049 Uiso 1 1 calc R
C37 C 0.67375(14) -0.3515(2) 0.10928(6) 0.0359(5) Uani 1 1 d .
H37A H 0.6243 -0.3961 0.1096 0.054 Uiso 1 1 calc R
H37B H 0.7140 -0.4019 0.0995 0.054 Uiso 1 1 calc R
H37C H 0.6649 -0.2813 0.0936 0.054 Uiso 1 1 calc R
C38 C 0.70108(16) -0.3139(3) 0.14731(7) 0.0564(8) Uani 1 1 d .
H38A H 0.7116 -0.3849 0.1629 0.068 Uiso 1 1 calc R
H38B H 0.7511 -0.2690 0.1470 0.068 Uiso 1 1 calc R
C39 C 0.66851(19) -0.2038(3) 0.19861(8) 0.0697(10) Uani 1 1 d .
H39A H 0.7217 -0.1677 0.1989 0.084 Uiso 1 1 calc R
H39B H 0.6723 -0.2732 0.2153 0.084 Uiso 1 1 calc R
C40 C 0.61347(15) -0.1169(2) 0.21212(6) 0.0411(6) Uani 1 1 d .
H40A H 0.6144 -0.0442 0.1974 0.062 Uiso 1 1 calc R
H40B H 0.6294 -0.0986 0.2380 0.062 Uiso 1 1 calc R
H40C H 0.5599 -0.1500 0.2100 0.062 Uiso 1 1 calc R

loop_
_atom_site_aniso_label
_atom_site_aniso_U_11
_atom_site_aniso_U_22
_atom_site_aniso_U_33
_atom_site_aniso_U_23
_atom_site_aniso_U_13
_atom_site_aniso_U_12
K1 0.0244(2) 0.0331(2) 0.0243(2) -0.00222(18) 0.00106(18) 0.00800(19)
Si1 0.0159(3) 0.0218(3) 0.0243(3) -0.0032(2) 0.0021(2) -0.0015(2)
O1 0.0247(8) 0.0366(8) 0.0259(7) -0.0005(6) -0.0025(6) 0.0054(6)
N1 0.0162(8) 0.0222(8) 0.0206(8) -0.0003(6) 0.0021(6) -0.0008(6)
C1 0.0177(9) 0.0162(9) 0.0192(9) -0.0016(7) 0.0033(7) 0.0005(7)
C2 0.0205(10) 0.0175(9) 0.0172(9) -0.0009(7) 0.0016(7) -0.0011(7)
C3 0.0188(9) 0.0202(9) 0.0215(9) 0.0006(7) 0.0049(8) -0.0019(7)
C4 0.0171(9) 0.0186(9) 0.0231(10) 0.0001(7) 0.0016(8) -0.0014(7)
C5 0.0208(10) 0.0189(9) 0.0178(9) 0.0001(7) 0.0009(8) -0.0006(8)
C6 0.0197(9) 0.0162(9) 0.0177(9) -0.0001(7) 0.0037(7) -0.0003(7)
C7 0.0196(10) 0.0323(11) 0.0264(10) 0.0041(9) 0.0017(8) -0.0036(8)
C8 0.0199(10) 0.0236(10) 0.0171(9) 0.0002(7) 0.0008(8) -0.0038(8)
C9 0.0199(10) 0.0298(10) 0.0154(9) 0.0029(8) -0.0010(8) -0.0011(8)
C10 0.0306(11) 0.0321(11) 0.0208(10) -0.0001(8) 0.0031(9) -0.0057(9)
C11 0.0314(12) 0.0425(13) 0.0275(11) 0.0063(10) 0.0052(9) -0.0116(10)
C12 0.0269(12) 0.0528(14) 0.0231(11) 0.0057(10) 0.0075(9) 0.0018(10)
C13 0.0353(13) 0.0384(12) 0.0285(11) 0.0019(10) 0.0087(10) 0.0082(10)
C14 0.0284(11) 0.0293(11) 0.0248(10) 0.0033(8) 0.0047(9) 0.0011(9)
C15 0.0220(10) 0.0264(10) 0.0184(9) 0.0041(8) 0.0033(8) -0.0025(8)
C16 0.0252(11) 0.0374(12) 0.0185(9) -0.0006(9) 0.0004(8) -0.0004(9)
C17 0.0267(11) 0.0459(13) 0.0240(10) 0.0074(10) -0.0009(9) 0.0053(10)
C18 0.0351(13) 0.0339(12) 0.0439(14) 0.0079(10) 0.0015(11) 0.0101(10)
C19 0.0500(16) 0.0319(13) 0.0556(16) -0.0125(11) -0.0148(13) 0.0076(11)
C20 0.0354(13) 0.0306(12) 0.0427(13) -0.0073(10) -0.0147(10) 0.0031(10)
C21 0.0191(9) 0.0199(9) 0.0166(9) -0.0002(7) 0.0028(7) -0.0021(7)
C22 0.0171(9) 0.0219(9) 0.0197(9) 0.0018(8) 0.0032(7) -0.0048(8)
C23 0.0282(11) 0.0228(10) 0.0221(10) -0.0005(8) 0.0047(8) -0.0014(8)
C24 0.0288(11) 0.0227(10) 0.0338(11) 0.0062(9) -0.0006(9) 0.0007(9)
C25 0.0279(11) 0.0364(12) 0.0236(10) 0.0088(9) -0.0044(9) -0.0047(9)
C26 0.0265(11) 0.0377(12) 0.0195(10) -0.0009(9) 0.0021(8) -0.0046(9)
C27 0.0198(10) 0.0264(10) 0.0218(10) -0.0012(8) 0.0022(8) -0.0014(8)
C28 0.0184(9) 0.0258(10) 0.0133(9) 0.0003(7) 0.0005(7) -0.0004(8)
C29 0.0227(10) 0.0277(10) 0.0208(10) 0.0023(8) 0.0036(8) -0.0026(8)
C30 0.0189(10) 0.0412(12) 0.0241(10) 0.0018(9) 0.0049(8) 0.0019(9)
C31 0.0281(11) 0.0360(12) 0.0244(10) -0.0029(9) 0.0010(9) 0.0102(9)
C32 0.0313(12) 0.0253(10) 0.0255(10) -0.0019(8) -0.0002(9) 0.0016(9)
C33 0.0218(10) 0.0269(10) 0.0194(9) -0.0011(8) 0.0014(8) -0.0015(8)
C34 0.0180(10) 0.0271(10) 0.0328(11) 0.0003(9) 0.0007(8) -0.0029(8)
C35 0.0309(12) 0.0376(12) 0.0329(12) -0.0149(10) 0.0043(10) -0.0036(10)
C36 0.0216(11) 0.0238(10) 0.0522(14) 0.0027(10) 0.0040(10) 0.0010(9)
C37 0.0292(12) 0.0365(12) 0.0422(13) -0.0044(10) 0.0048(10) 0.0088(10)
C38 0.0415(16) 0.086(2) 0.0400(15) -0.0131(14) -0.0064(12) 0.0342(15)
C39 0.0550(19) 0.114(3) 0.0364(15) -0.0275(16) -0.0177(13) 0.0362(19)
C40 0.0445(15) 0.0467(14) 0.0314(12) -0.0049(11) -0.0013(11) -0.0004(12)

loop_
_atom_type_symbol
_atom_type_description
_atom_type_scat_dispersion_real
_atom_type_scat_dispersion_imag
_atom_type_scat_source
C C 0.0033 0.0016 'International Tables Vol C Tables 4.2.6.8 and 6.1.1.4'
H H 0.0000 0.0000 'International Tables Vol C Tables 4.2.6.8 and 6.1.1.4'
N N 0.0061 0.0033 'International Tables Vol C Tables 4.2.6.8 and 6.1.1.4'
Si Si 0.0817 0.0704 'International Tables Vol C Tables 4.2.6.8 and 6.1.1.4'
O O 0.0106 0.0060 'International Tables Vol C Tables 4.2.6.8 and 6.1.1.4'
K K 0.2009 0.2494 'International Tables Vol C Tables 4.2.6.8 and 6.1.1.4'

loop_
_geom_angle_atom_site_label_1
_geom_angle_atom_site_label_2
_geom_angle_atom_site_label_3
_geom_angle
N1 K1 O1 119.73(5)
N1 K1 C33 77.63(5)
O1 K1 C33 153.57(5)
N1 K1 C28 63.09(5)
O1 K1 C28 142.72(5)
C33 K1 C28 24.46(5)
N1 K1 C15 63.82(5)
O1 K1 C15 108.36(5)
C33 K1 C15 97.10(5)
C28 K1 C15 105.29(5)
N1 K1 C20 76.77(5)
O1 K1 C20 121.34(5)
C33 K1 C20 80.26(5)
C28 K1 C20 95.87(5)
C15 K1 C20 24.10(5)
N1 K1 C16 77.61(5)
O1 K1 C16 84.27(5)
C33 K1 C16 120.59(5)
C28 K1 C16 129.01(5)
C15 K1 C16 24.20(5)
C20 K1 C16 41.72(5)
N1 K1 C32 101.66(5)
O1 K1 C32 132.77(5)
C33 K1 C32 24.12(5)
C28 K1 C32 42.69(5)
C15 K1 C32 109.83(5)
C20 K1 C32 87.76(5)
C16 K1 C32 128.91(5)
N1 K1 C29 75.37(5)
O1 K1 C29 118.87(5)
C33 K1 C29 42.13(5)
C28 K1 C29 24.18(5)
C15 K1 C29 128.52(5)
C20 K1 C29 119.79(6)
C16 K1 C29 150.82(5)
C32 K1 C29 48.55(5)
N1 K1 C19 100.78(6)
O1 K1 C19 108.28(6)
C33 K1 C19 85.63(6)
C28 K1 C19 107.26(6)
C15 K1 C19 42.40(5)
C20 K1 C19 24.01(6)
C16 K1 C19 48.17(6)
C32 K1 C19 83.17(6)
C29 K1 C19 127.65(6)
N1 K1 C17 101.35(5)
O1 K1 C17 72.84(5)
C33 K1 C17 126.16(5)
C28 K1 C17 144.37(5)
C15 K1 C17 42.49(5)
C20 K1 C17 48.51(6)
C16 K1 C17 23.75(5)
C32 K1 C17 122.57(6)
C29 K1 C17 168.07(5)
C19 K1 C17 41.05(6)
N1 K1 C18 113.30(5)
O1 K1 C18 84.85(5)
C33 K1 C18 107.40(6)
C28 K1 C18 130.27(6)
C15 K1 C18 49.48(5)
C20 K1 C18 41.95(6)
C16 K1 C18 41.56(5)
C32 K1 C18 99.62(6)
C29 K1 C18 147.83(6)
C19 K1 C18 23.43(6)
C17 K1 C18 23.35(6)
N1 Si1 C34 108.08(9)
N1 Si1 C36 114.82(9)
C34 Si1 C36 107.39(9)
N1 Si1 C35 115.51(9)
C34 Si1 C35 106.53(10)
C36 Si1 C35 103.95(11)
C38 O1 C39 112.41(19)
C38 O1 K1 110.75(13)
C39 O1 K1 135.39(14)
C1 N1 Si1 130.53(13)
C1 N1 K1 115.26(11)
Si1 N1 K1 114.04(8)
N1 C1 C6 121.86(15)
N1 C1 C2 122.10(17)
C6 C1 C2 115.88(17)
C3 C2 C1 120.97(17)
C3 C2 C8 122.33(16)
C1 C2 C8 116.61(16)
C2 C3 C4 122.19(17)
C5 C4 C3 117.08(18)
C5 C4 C7 121.44(17)
C3 C4 C7 121.47(16)
C4 C5 C6 122.36(18)
C5 C6 C1 121.04(16)
C5 C6 C21 121.70(17)
C1 C6 C21 117.25(16)
C9 C8 C15 113.14(15)
C9 C8 C2 113.36(16)
C15 C8 C2 110.53(15)
C14 C9 C10 117.89(17)
C14 C9 C8 119.08(17)
C10 C9 C8 122.99(17)
C9 C10 C11 120.8(2)
C12 C11 C10 120.3(2)
C11 C12 C13 119.61(19)
C12 C13 C14 120.0(2)
C13 C14 C9 121.3(2)
C20 C15 C16 117.07(19)
C20 C15 C8 122.65(18)
C16 C15 C8 120.25(18)
C20 C15 K1 78.12(13)
C16 C15 K1 78.97(11)
C8 C15 K1 110.76(11)
C17 C16 C15 121.8(2)
C17 C16 K1 80.00(12)
C15 C16 K1 76.82(11)
C18 C17 C16 120.3(2)
C18 C17 K1 79.15(13)
C16 C17 K1 76.25(12)
C17 C18 C19 118.9(2)
C17 C18 K1 77.50(13)
C19 C18 K1 76.90(15)
C18 C19 C20 120.8(2)
C18 C19 K1 79.67(15)
C20 C19 K1 75.78(15)
C15 C20 C19 121.1(2)
C15 C20 K1 77.78(13)
C19 C20 K1 80.21(15)
C22 C21 C28 112.79(14)
C22 C21 C6 113.81(15)
C28 C21 C6 111.58(15)
C27 C22 C23 117.54(18)
C27 C22 C21 123.22(17)
C23 C22 C21 119.24(16)
C24 C23 C22 121.46(18)
C25 C24 C23 119.85(19)
C26 C25 C24 119.48(19)
C25 C26 C27 120.49(19)
C26 C27 C22 121.18(19)
C33 C28 C29 118.00(18)
C33 C28 C21 122.02(17)
C29 C28 C21 119.97(17)
C33 C28 K1 77.49(11)
C29 C28 K1 80.67(11)
C21 C28 K1 112.72(11)
C30 C29 C28 121.43(19)
C30 C29 K1 81.34(12)
C28 C29 K1 75.16(11)
C29 C30 C31 119.89(19)
C29 C30 K1 75.17(11)
C31 C30 K1 77.94(12)
C30 C31 C32 119.50(19)
C30 C31 K1 78.76(12)
C32 C31 K1 75.15(12)
C31 C32 C33 120.36(19)
C31 C32 K1 81.25(12)
C33 C32 K1 75.28(11)
C32 C33 C28 120.82(18)
C32 C33 K1 80.60(12)
C28 C33 K1 78.05(11)
O1 C38 C37 111.1(2)
O1 C39 C40 111.8(2)

loop_
_geom_bond_atom_site_label_1
_geom_bond_atom_site_label_2
_geom_bond_distance
K1 N1 2.6147(16)
K1 O1 2.8074(15)
K1 C33 3.290(2)
K1 C28 3.2971(19)
K1 C15 3.3142(18)
K1 C20 3.318(2)
K1 C16 3.3410(19)
K1 C32 3.356(2)
K1 C29 3.3658(19)
K1 C19 3.373(3)
K1 C17 3.387(2)
K1 C18 3.408(2)
Si1 N1 1.6692(16)
Si1 C34 1.882(2)
Si1 C36 1.892(2)
Si1 C35 1.893(2)
O1 C38 1.415(3)
O1 C39 1.416(3)
N1 C1 1.370(2)
C1 C6 1.427(3)
C1 C2 1.431(2)
C2 C3 1.391(3)
C2 C8 1.530(3)
C3 C4 1.400(3)
C4 C5 1.390(2)
C4 C7 1.507(3)
C5 C6 1.393(3)
C6 C21 1.529(2)
C8 C9 1.523(2)
C8 C15 1.530(3)
C9 C14 1.392(3)
C9 C10 1.392(3)
C10 C11 1.395(3)
C11 C12 1.380(3)
C12 C13 1.381(3)
C13 C14 1.391(3)
C15 C20 1.384(3)
C15 C16 1.395(3)
C16 C17 1.385(3)
C17 C18 1.375(3)
C18 C19 1.378(3)
C19 C20 1.393(3)
C21 C22 1.527(3)
C21 C28 1.528(3)
C22 C27 1.391(3)
C22 C23 1.398(3)
C23 C24 1.389(3)
C24 C25 1.386(3)
C25 C26 1.379(3)
C26 C27 1.389(3)
C28 C33 1.395(3)
C28 C29 1.397(3)
C29 C30 1.388(3)
C30 C31 1.388(3)
C31 C32 1.390(3)
C32 C33 1.390(3)
C37 C38 1.485(3)
C39 C40 1.470(4)
